data_7248957
loop_
_publ_author_name
'Pr\;etka, Dominika'
'Marcinkowski, Dawid'
'Siwiak, Agnieszka'
'Kubicki, Maciej'
'Consiglio, Giuseppe'
'Patroniak, Violetta'
'Gorczy\'nski, Adam'

_publ_section_title
;
 Crystal engineering of monometallic lanthanide(iii) supramolecular
 systems within the N3-tridentate hydrazone Schiff-base ligand
;
_journal_issue 31
_journal_name_full CrystEngComm
_journal_page_first 4167
_journal_page_last 4180
_journal_paper_doi 10.1039/D4CE00450G
_journal_volume 26
_journal_year 2024
_chemical_formula_moiety 'C26 H26 F6 N11 O6 S2 Tb, C F3 O3 S'
_chemical_formula_sum 'C27 H26 F9 N11 O9 S3 Tb'
_chemical_formula_weight 1074.69
_space_group_crystal_system monoclinic
_space_group_IT_number 14
_space_group_name_Hall '-P 2ybc'
_space_group_name_H-M_alt 'P 1 21/c 1'
_atom_sites_solution_hydrogens geom
_audit_creation_method SHELXL-2013
_audit_update_record
;
2016-01-10 deposited with the CCDC.	2024-07-03 downloaded from the CCDC.
;
_cell_angle_alpha 90
_cell_angle_beta 102.668(2)
_cell_angle_gamma 90
_cell_formula_units_Z 4
_cell_length_a 19.0497(5)
_cell_length_b 10.3198(2)
_cell_length_c 21.3425(5)
_cell_measurement_reflns_used 4075
_cell_measurement_temperature 295(2)
_cell_measurement_theta_max 61.4290
_cell_measurement_theta_min 2.1060
_cell_volume 4093.57(17)
_computing_cell_refinement 'CrysAlis Pro (Agilent Technologies (2011))'
_computing_data_collection 'CrysAlis Pro (Agilent Technologies (2011))'
_computing_data_reduction 'CrysAlis Pro (Agilent Technologies (2011))'
_computing_molecular_graphics 'Mercury (MacRae et al., 2009)'
_computing_publication_material 'SHELXL-2013 (Sheldrick, 2013)'
_computing_structure_refinement 'SHELXL-2013 (Sheldrick, 2013)'
_computing_structure_solution 'SIR92 (Altomare et al., 1993)'
_diffrn_ambient_temperature 295(2)
_diffrn_detector_area_resol_mean 10.5357
_diffrn_measured_fraction_theta_full 0.999
_diffrn_measured_fraction_theta_max 0.999
_diffrn_measurement_device_type 'SuperNova, Single source at offset), Atlas'
_diffrn_measurement_method \w-scan
_diffrn_radiation_monochromator mirror
_diffrn_radiation_source 'SuperNova (Cu) X-ray Source'
_diffrn_radiation_type 'Cu K\a'
_diffrn_radiation_wavelength 1.5418
_diffrn_reflns_av_R_equivalents 0.0232
_diffrn_reflns_av_unetI/netI 0.0255
_diffrn_reflns_Laue_measured_fraction_full 0.999
_diffrn_reflns_Laue_measured_fraction_max 0.999
_diffrn_reflns_limit_h_max 22
_diffrn_reflns_limit_h_min -19
_diffrn_reflns_limit_k_max 12
_diffrn_reflns_limit_k_min -12
_diffrn_reflns_limit_l_max 25
_diffrn_reflns_limit_l_min -19
_diffrn_reflns_number 16653
_diffrn_reflns_point_group_measured_fraction_full 0.999
_diffrn_reflns_point_group_measured_fraction_max 0.999
_diffrn_reflns_theta_full 67.500
_diffrn_reflns_theta_max 67.499
_diffrn_reflns_theta_min 2.377
_exptl_absorpt_coefficient_mu 10.863
_exptl_absorpt_correction_T_max 1.00000
_exptl_absorpt_correction_T_min 0.28745
_exptl_absorpt_correction_type multi-scan
_exptl_absorpt_process_details
;
CrysAlisPro, Agilent Technologies,
Version 1.171.37.34 (release 22-05-2014 CrysAlis171 .NET)
(compiled May 22 2014,16:03:01)
Empirical absorption correction using spherical harmonics,
 implemented in SCALE3 ABSPACK scaling algorithm.
;
_exptl_crystal_colour colourless
_exptl_crystal_density_diffrn 1.744
_exptl_crystal_description plate
_exptl_crystal_F_000 2124
_exptl_crystal_size_max 0.3
_exptl_crystal_size_mid 0.3
_exptl_crystal_size_min 0.1
_refine_diff_density_max 1.713
_refine_diff_density_min -1.256
_refine_diff_density_rms 0.129
_refine_ls_extinction_method none
_refine_ls_goodness_of_fit_ref 1.446
_refine_ls_hydrogen_treatment constr
_refine_ls_matrix_type full
_refine_ls_number_parameters 545
_refine_ls_number_reflns 7381
_refine_ls_number_restraints 223
_refine_ls_restrained_S_all 1.650
_refine_ls_R_factor_all 0.0758
_refine_ls_R_factor_gt 0.0688
_refine_ls_shift/su_max 0.001
_refine_ls_shift/su_mean 0.000
_refine_ls_structure_factor_coef Fsqd
_refine_ls_weighting_details 'w=1/[\s^2^(Fo^2^)+(0.0980P)^2^+4.3701P] where P=(Fo^2^+2Fc^2^)/3'
_refine_ls_weighting_scheme calc
_refine_ls_wR_factor_gt 0.2057
_refine_ls_wR_factor_ref 0.2111
_reflns_Friedel_coverage 0.000
_reflns_number_gt 6405
_reflns_number_total 7381
_reflns_threshold_expression 'I > 2\s(I)'
_cod_data_source_file d4ce00450g2.cif
_cod_data_source_block 07a
_cod_depositor_comments 'Adding full bibliography for 7248946--7248974.cif.'
_cod_original_sg_symbol_H-M 'P 21/c'
_cod_database_code 7248957
_shelx_space_group_comment
;
The symmetry employed for this shelxl refinement is uniquely defined
by the following loop, which should always be used as a source of
symmetry information in preference to the above space-group names.
They are only intended as comments.
;
_shelxl_version_number 2013-4

loop_
_space_group_symop_operation_xyz
'x, y, z'
'-x, y+1/2, -z+1/2'
'-x, -y, -z'
'x, -y-1/2, z-1/2'

loop_
_atom_site_label
_atom_site_type_symbol
_atom_site_fract_x
_atom_site_fract_y
_atom_site_fract_z
_atom_site_U_iso_or_equiv
_atom_site_adp_type
_atom_site_occupancy
_atom_site_site_symmetry_order
_atom_site_calc_flag
_atom_site_refinement_flags_posn
_atom_site_refinement_flags_adp
_atom_site_refinement_flags_occupancy
_atom_site_disorder_assembly
_atom_site_disorder_group
Tb1 Tb 0.77349(2) 0.00875(4) 0.09297(2) 0.04674(18) Uani 1 1 d . . . . .
N1A N 0.8407(3) 0.1904(6) 0.0475(3) 0.0541(13) Uani 1 1 d . . . . .
C2A C 0.8221(4) 0.2283(7) -0.0124(3) 0.0539(15) Uani 1 1 d . . . . .
C3A C 0.8614(6) 0.3185(10) -0.0406(5) 0.091(3) Uani 1 1 d . . . . .
H3A H 0.8457 0.3458 -0.0829 0.109 Uiso 1 1 calc R U . . .
C4A C 0.9227(8) 0.3630(14) -0.0031(5) 0.127(6) Uani 1 1 d . . . . .
H4A H 0.9513 0.4204 -0.0200 0.152 Uiso 1 1 calc R U . . .
C5A C 0.9441(7) 0.3240(12) 0.0612(5) 0.108(4) Uani 1 1 d . . . . .
H5A H 0.9871 0.3532 0.0870 0.130 Uiso 1 1 calc R U . . .
C6A C 0.9005(4) 0.2429(9) 0.0845(4) 0.073(2) Uani 1 1 d . . . . .
H6A H 0.9121 0.2224 0.1280 0.087 Uiso 1 1 calc R U . . .
N7A N 0.7580(3) 0.1792(6) -0.0516(3) 0.0585(14) Uani 1 1 d . . . . .
C71A C 0.7368(5) 0.1994(12) -0.1201(4) 0.087(3) Uani 1 1 d . . . . .
H71A H 0.7276 0.1172 -0.1414 0.131 Uiso 1 1 calc R U . . .
H71B H 0.7747 0.2430 -0.1347 0.131 Uiso 1 1 calc R U . . .
H71C H 0.6940 0.2514 -0.1297 0.131 Uiso 1 1 calc R U . . .
N8A N 0.7204(3) 0.0990(6) -0.0201(3) 0.0510(12) Uani 1 1 d . . . . .
C9A C 0.6592(4) 0.0512(8) -0.0512(3) 0.0562(16) Uani 1 1 d . . . . .
H9A H 0.6393 0.0736 -0.0936 0.067 Uiso 1 1 calc R U . . .
C10A C 0.6247(4) -0.0370(7) -0.0164(4) 0.0554(16) Uani 1 1 d . . . . .
N11A N 0.5619(3) -0.0982(7) -0.0415(3) 0.0680(17) Uani 1 1 d . . . . .
C11A C 0.5190(5) -0.0874(11) -0.1071(5) 0.095(3) Uani 1 1 d . . . . .
H11A H 0.5058 -0.1724 -0.1239 0.142 Uiso 1 1 calc R U . . .
H11B H 0.5468 -0.0446 -0.1335 0.142 Uiso 1 1 calc R U . . .
H11C H 0.4763 -0.0380 -0.1070 0.142 Uiso 1 1 calc R U . . .
C12A C 0.5488(5) -0.1779(9) 0.0061(5) 0.082(3) Uani 1 1 d . . . . .
H12A H 0.5100 -0.2340 0.0030 0.098 Uiso 1 1 calc R U . . .
C13A C 0.6026(5) -0.1602(8) 0.0582(4) 0.072(2) Uani 1 1 d . . . . .
H13A H 0.6065 -0.2012 0.0976 0.086 Uiso 1 1 calc R U . . .
N14A N 0.6511(3) -0.0716(6) 0.0438(3) 0.0583(14) Uani 1 1 d . . . . .
N1B N 0.7789(3) -0.2029(6) 0.1550(3) 0.0613(15) Uani 1 1 d . . . . .
C2B C 0.7460(4) -0.2190(7) 0.2035(4) 0.0572(16) Uani 1 1 d . . . . .
C3B C 0.7548(5) -0.3335(8) 0.2410(4) 0.075(2) Uani 1 1 d . . . . .
H3B H 0.7313 -0.3440 0.2745 0.090 Uiso 1 1 calc R U . . .
C4B C 0.7987(6) -0.4281(9) 0.2263(5) 0.088(3) Uani 1 1 d . . . . .
H4B H 0.8072 -0.5022 0.2517 0.106 Uiso 1 1 calc R U . . .
C5B C 0.8307(5) -0.4157(8) 0.1750(5) 0.073(2) Uani 1 1 d . . . . .
H5B H 0.8582 -0.4821 0.1633 0.088 Uiso 1 1 calc R U . . .
C6B C 0.8200(5) -0.2999(8) 0.1412(4) 0.071(2) Uani 1 1 d . . . . .
H6B H 0.8427 -0.2887 0.1071 0.085 Uiso 1 1 calc R U . . .
N7B N 0.7016(4) -0.1213(6) 0.2161(3) 0.0656(16) Uani 1 1 d . . . . .
C71B C 0.6592(7) -0.1275(10) 0.2658(5) 0.093(3) Uani 1 1 d . . . . .
H71D H 0.6838 -0.0812 0.3032 0.140 Uiso 1 1 calc R U . . .
H71E H 0.6532 -0.2163 0.2768 0.140 Uiso 1 1 calc R U . . .
H71F H 0.6129 -0.0889 0.2498 0.140 Uiso 1 1 calc R U . . .
N8B N 0.7021(4) -0.0110(5) 0.1822(3) 0.0528(14) Uani 1 1 d . . . . .
C9B C 0.6675(4) 0.0886(7) 0.1949(3) 0.0553(16) Uani 1 1 d . . . . .
H9B H 0.6414 0.0874 0.2270 0.066 Uiso 1 1 calc R U . . .
C10B C 0.6713(4) 0.2014(7) 0.1573(3) 0.0520(15) Uani 1 1 d . . . . .
N11B N 0.6437(3) 0.3201(6) 0.1661(3) 0.0584(14) Uani 1 1 d . . . . .
C11B C 0.6104(6) 0.3572(10) 0.2184(4) 0.086(3) Uani 1 1 d . . . . .
H11D H 0.5791 0.2891 0.2262 0.130 Uiso 1 1 calc R U . . .
H11E H 0.5831 0.4352 0.2071 0.130 Uiso 1 1 calc R U . . .
H11F H 0.6471 0.3719 0.2564 0.130 Uiso 1 1 calc R U . . .
C12B C 0.6566(5) 0.3989(8) 0.1179(4) 0.0662(19) Uani 1 1 d . . . . .
H12B H 0.6434 0.4854 0.1110 0.079 Uiso 1 1 calc R U . . .
C13B C 0.6923(5) 0.3259(8) 0.0827(4) 0.0662(19) Uani 1 1 d . . . . .
H13B H 0.7083 0.3552 0.0471 0.079 Uiso 1 1 calc R U . . .
N14B N 0.7019(3) 0.2016(6) 0.1071(3) 0.0549(13) Uani 1 1 d . . . . .
S1C S 0.86089(12) 0.1446(2) 0.25497(10) 0.0768(6) Uani 1 1 d . U . . .
O11C O 0.8704(7) 0.2739(10) 0.2601(6) 0.175(4) Uani 1 1 d . U . . .
O12C O 0.8198(6) 0.0905(14) 0.2973(4) 0.151(4) Uani 1 1 d . U . . .
O13C O 0.8408(3) 0.0970(6) 0.1900(2) 0.0669(13) Uani 1 1 d . U . . .
C1C C 0.9456(8) 0.0825(18) 0.2870(6) 0.124(3) Uani 1 1 d . U . . .
F11C F 0.9914(5) 0.1137(15) 0.2513(5) 0.192(4) Uani 1 1 d . U . . .
F12C F 0.9503(8) -0.0381(12) 0.2807(5) 0.193(4) Uani 1 1 d . U . . .
F13C F 0.9735(5) 0.1120(11) 0.3456(3) 0.158(3) Uani 1 1 d . U . . .
N1D N 0.9069(4) -0.0548(8) 0.1098(4) 0.0748(18) Uani 1 1 d . . . . .
C2D C 0.9658(6) -0.0583(11) 0.1113(5) 0.087(3) Uani 1 1 d . . . . .
C3D C 1.0432(7) -0.0623(19) 0.1143(10) 0.154(7) Uani 1 1 d . . . . .
S1E S 0.8055(3) -0.1781(3) -0.04613(17) 0.1324(14) Uani 1 1 d D U . . .
O11E O 0.7902(3) -0.1402(5) 0.0131(2) 0.0716(14) Uani 1 1 d D U . . .
O12E O 0.8273(7) -0.0927(11) -0.0865(5) 0.180(4) Uani 1 1 d D U . . .
O13E O 0.7271(5) -0.2049(15) -0.0905(5) 0.207(5) Uani 1 1 d D U . . .
C1E C 0.8277(7) -0.3453(9) -0.0428(6) 0.193(5) Uani 1 1 d D U . . .
F11E F 0.8196(9) -0.3806(13) -0.1042(6) 0.256(6) Uani 1 1 d D U . . .
F12E F 0.7730(7) -0.4032(12) -0.0220(6) 0.219(5) Uani 1 1 d D U . . .
F13E F 0.8932(6) -0.3276(14) -0.0073(6) 0.233(5) Uani 1 1 d D U . . .
S1F S 0.51605(11) 0.3459(2) 0.83463(11) 0.0700(5) Uani 1 1 d . . . . .
O11F O 0.4415(3) 0.3564(6) 0.8366(4) 0.0890(19) Uani 1 1 d . . . . .
O12F O 0.5460(4) 0.2218(7) 0.8543(5) 0.112(3) Uani 1 1 d . . . . .
O13F O 0.5348(5) 0.3996(8) 0.7790(3) 0.103(2) Uani 1 1 d . . . . .
C1F C 0.5595(7) 0.4546(13) 0.8984(6) 0.098(3) Uani 1 1 d . . . . .
F11F F 0.6307(5) 0.4524(10) 0.9058(5) 0.151(3) Uani 1 1 d . . . . .
F12F F 0.5485(8) 0.4216(13) 0.9532(4) 0.191(5) Uani 1 1 d . . . . .
F13F F 0.5404(6) 0.5747(8) 0.8866(5) 0.155(3) Uani 1 1 d . . . . .

loop_
_atom_site_aniso_label
_atom_site_aniso_U_11
_atom_site_aniso_U_22
_atom_site_aniso_U_33
_atom_site_aniso_U_23
_atom_site_aniso_U_13
_atom_site_aniso_U_12
Tb1 0.0511(3) 0.0482(3) 0.0407(3) 0.00085(15) 0.00961(17) 0.00015(15)
N1A 0.060(3) 0.054(3) 0.050(3) -0.002(2) 0.015(2) -0.008(3)
C2A 0.063(4) 0.051(4) 0.049(4) -0.001(3) 0.016(3) -0.004(3)
C3A 0.115(8) 0.091(7) 0.064(5) 0.014(5) 0.016(5) -0.038(6)
C4A 0.158(11) 0.146(11) 0.082(7) -0.009(7) 0.038(7) -0.108(10)
C5A 0.122(8) 0.125(9) 0.073(6) -0.009(6) 0.009(6) -0.072(8)
C6A 0.071(5) 0.076(5) 0.068(5) -0.004(4) 0.009(4) -0.022(4)
N7A 0.061(3) 0.069(4) 0.046(3) 0.013(3) 0.014(3) -0.009(3)
C71A 0.064(5) 0.134(9) 0.062(5) 0.029(5) 0.010(4) -0.008(5)
N8A 0.054(3) 0.054(3) 0.045(3) 0.002(2) 0.011(2) -0.003(2)
C9A 0.053(4) 0.069(4) 0.043(3) 0.004(3) 0.004(3) 0.003(3)
C10A 0.051(4) 0.055(4) 0.059(4) -0.004(3) 0.010(3) -0.006(3)
N11A 0.053(3) 0.064(4) 0.081(4) -0.008(3) 0.002(3) -0.009(3)
C11A 0.077(6) 0.094(7) 0.095(7) -0.001(6) -0.021(5) -0.024(5)
C12A 0.072(5) 0.070(5) 0.101(7) 0.001(5) 0.015(5) -0.027(4)
C13A 0.074(5) 0.064(5) 0.081(5) 0.005(4) 0.024(4) -0.019(4)
N14A 0.056(3) 0.065(4) 0.054(3) 0.005(3) 0.012(3) -0.011(3)
N1B 0.063(3) 0.059(4) 0.064(4) -0.002(3) 0.016(3) 0.012(3)
C2B 0.066(4) 0.048(4) 0.058(4) 0.008(3) 0.015(3) 0.000(3)
C3B 0.088(6) 0.065(5) 0.077(5) 0.014(4) 0.025(4) 0.010(4)
C4B 0.103(7) 0.060(5) 0.103(7) 0.014(5) 0.025(6) 0.022(5)
C5B 0.074(5) 0.051(4) 0.094(6) 0.007(4) 0.019(4) 0.013(4)
C6B 0.079(5) 0.063(5) 0.074(5) -0.002(4) 0.024(4) 0.011(4)
N7B 0.091(4) 0.056(4) 0.058(3) 0.010(3) 0.034(3) 0.014(3)
C71B 0.136(9) 0.079(6) 0.085(6) 0.022(5) 0.069(6) 0.018(6)
N8B 0.065(4) 0.048(3) 0.046(3) 0.005(2) 0.013(3) -0.001(2)
C9B 0.056(4) 0.060(4) 0.051(4) -0.002(3) 0.014(3) 0.004(3)
C10B 0.052(3) 0.056(4) 0.047(3) -0.006(3) 0.010(3) 0.009(3)
N11B 0.060(3) 0.061(4) 0.056(3) 0.000(3) 0.015(3) 0.011(3)
C11B 0.121(8) 0.077(6) 0.068(5) -0.004(4) 0.036(5) 0.034(6)
C12B 0.079(5) 0.049(4) 0.070(5) 0.006(3) 0.016(4) 0.014(4)
C13B 0.078(5) 0.062(4) 0.061(4) 0.010(4) 0.020(4) 0.005(4)
N14B 0.063(3) 0.055(3) 0.048(3) 0.001(2) 0.018(3) 0.005(3)
S1C 0.0809(13) 0.0855(14) 0.0548(10) -0.0201(10) -0.0050(9) 0.0205(11)
O11C 0.223(10) 0.102(5) 0.158(8) -0.027(5) -0.044(7) 0.020(5)
O12C 0.149(7) 0.234(9) 0.079(5) -0.028(5) 0.046(5) -0.015(7)
O13C 0.064(3) 0.089(4) 0.046(2) -0.006(2) 0.007(2) -0.005(3)
C1C 0.110(6) 0.169(7) 0.078(5) -0.018(5) -0.011(4) 0.054(5)
F11C 0.124(5) 0.315(11) 0.124(6) -0.027(6) -0.001(4) 0.023(6)
F12C 0.225(9) 0.177(6) 0.144(7) -0.025(5) -0.030(6) 0.095(6)
F13C 0.148(6) 0.219(8) 0.080(4) -0.028(4) -0.032(4) 0.062(6)
N1D 0.063(4) 0.078(5) 0.082(5) -0.002(4) 0.015(3) 0.015(4)
C2D 0.079(6) 0.089(7) 0.093(7) 0.014(6) 0.020(5) 0.007(5)
C3D 0.072(7) 0.164(14) 0.231(19) 0.086(14) 0.048(10) 0.027(8)
S1E 0.212(4) 0.106(2) 0.105(2) -0.0431(17) 0.091(2) -0.030(2)
O11E 0.086(3) 0.064(3) 0.065(3) -0.009(2) 0.018(3) 0.016(3)
O12E 0.222(8) 0.183(7) 0.163(7) 0.013(6) 0.101(6) 0.001(6)
O13E 0.227(7) 0.225(9) 0.167(7) -0.062(6) 0.037(6) 0.020(6)
C1E 0.217(8) 0.168(7) 0.196(8) -0.044(5) 0.051(6) 0.002(6)
F11E 0.332(10) 0.225(9) 0.209(7) -0.067(6) 0.055(6) 0.036(7)
F12E 0.229(8) 0.185(8) 0.241(8) -0.031(6) 0.048(6) -0.032(6)
F13E 0.214(7) 0.256(9) 0.225(8) -0.049(7) 0.039(6) 0.006(6)
S1F 0.0723(11) 0.0582(11) 0.0862(13) 0.0129(10) 0.0317(10) 0.0099(9)
O11F 0.077(4) 0.072(4) 0.128(6) 0.012(4) 0.043(4) 0.010(3)
O12F 0.100(5) 0.065(4) 0.166(8) 0.024(4) 0.016(5) 0.027(4)
O13F 0.131(6) 0.104(5) 0.086(5) 0.010(4) 0.051(4) -0.012(5)
C1F 0.115(9) 0.096(8) 0.086(7) 0.012(6) 0.029(7) -0.011(7)
F11F 0.105(6) 0.159(7) 0.176(9) -0.019(7) 0.006(5) -0.027(6)
F12F 0.290(14) 0.205(11) 0.089(5) -0.018(6) 0.065(7) -0.062(11)
F13F 0.194(9) 0.082(5) 0.174(8) -0.028(5) 0.009(7) -0.004(5)

loop_
_atom_type_symbol
_atom_type_description
_atom_type_scat_dispersion_real
_atom_type_scat_dispersion_imag
_atom_type_scat_source
C C 0.0181 0.0091 'International Tables Vol C Tables 4.2.6.8 and 6.1.1.4'
H H 0.0000 0.0000 'International Tables Vol C Tables 4.2.6.8 and 6.1.1.4'
N N 0.0311 0.0180 'International Tables Vol C Tables 4.2.6.8 and 6.1.1.4'
O O 0.0492 0.0322 'International Tables Vol C Tables 4.2.6.8 and 6.1.1.4'
F F 0.0727 0.0534 'International Tables Vol C Tables 4.2.6.8 and 6.1.1.4'
S S 0.3331 0.5567 'International Tables Vol C Tables 4.2.6.8 and 6.1.1.4'
Tb Tb -9.1472 9.1891 'International Tables Vol C Tables 4.2.6.8 and 6.1.1.4'

loop_
_geom_angle_atom_site_label_1
_geom_angle_atom_site_label_2
_geom_angle_atom_site_label_3
_geom_angle
_geom_angle_site_symmetry_1
_geom_angle_site_symmetry_3
_geom_angle_publ_flag
O13C Tb1 O11E 138.4(2) . . ?
O13C Tb1 N14B 77.9(2) . . ?
O11E Tb1 N14B 140.94(19) . . ?
O13C Tb1 N14A 141.06(19) . . ?
O11E Tb1 N14A 75.0(2) . . ?
N14B Tb1 N14A 80.1(2) . . ?
O13C Tb1 N1B 85.6(2) . . ?
O11E Tb1 N1B 79.68(19) . . ?
N14B Tb1 N1B 126.06(19) . . ?
N14A Tb1 N1B 82.0(2) . . ?
O13C Tb1 N1D 69.3(2) . . ?
O11E Tb1 N1D 69.5(2) . . ?
N14B Tb1 N1D 138.1(2) . . ?
N14A Tb1 N1D 141.5(2) . . ?
N1B Tb1 N1D 77.4(2) . . ?
O13C Tb1 N1A 80.26(19) . . ?
O11E Tb1 N1A 92.57(19) . . ?
N14B Tb1 N1A 78.07(19) . . ?
N14A Tb1 N1A 125.62(19) . . ?
N1B Tb1 N1A 148.6(2) . . ?
N1D Tb1 N1A 71.4(2) . . ?
O13C Tb1 N8A 134.9(2) . . ?
O11E Tb1 N8A 69.37(19) . . ?
N14B Tb1 N8A 73.10(18) . . ?
N14A Tb1 N8A 65.49(18) . . ?
N1B Tb1 N8A 139.5(2) . . ?
N1D Tb1 N8A 113.3(2) . . ?
N1A Tb1 N8A 60.65(18) . . ?
O13C Tb1 N8B 69.92(19) . . ?
O11E Tb1 N8B 130.99(19) . . ?
N14B Tb1 N8B 65.07(18) . . ?
N14A Tb1 N8B 71.8(2) . . ?
N1B Tb1 N8B 61.02(18) . . ?
N1D Tb1 N8B 122.8(2) . . ?
N1A Tb1 N8B 136.18(18) . . ?
N8A Tb1 N8B 123.90(19) . . ?
C2A N1A C6A 117.6(7) . . ?
C2A N1A Tb1 122.4(5) . . ?
C6A N1A Tb1 119.8(5) . . ?
N1A C2A C3A 124.0(7) . . ?
N1A C2A N7A 119.0(6) . . ?
C3A C2A N7A 117.0(7) . . ?
C4A C3A C2A 116.4(9) . . ?
C3A C4A C5A 120.9(9) . . ?
C6A C5A C4A 117.9(9) . . ?
C5A C6A N1A 122.9(8) . . ?
N8A N7A C2A 113.8(5) . . ?
N8A N7A C71A 121.7(6) . . ?
C2A N7A C71A 124.2(6) . . ?
C9A N8A N7A 119.0(6) . . ?
C9A N8A Tb1 117.6(5) . . ?
N7A N8A Tb1 122.7(4) . . ?
N8A C9A C10A 116.0(6) . . ?
N14A C10A N11A 111.9(7) . . ?
N14A C10A C9A 124.1(6) . . ?
N11A C10A C9A 124.1(7) . . ?
C10A N11A C12A 106.0(7) . . ?
C10A N11A C11A 127.0(8) . . ?
C12A N11A C11A 126.9(7) . . ?
C13A C12A N11A 107.4(7) . . ?
C12A C13A N14A 109.4(8) . . ?
C10A N14A C13A 105.4(7) . . ?
C10A N14A Tb1 116.2(5) . . ?
C13A N14A Tb1 137.7(5) . . ?
C2B N1B C6B 118.3(7) . . ?
C2B N1B Tb1 122.6(5) . . ?
C6B N1B Tb1 118.9(5) . . ?
N1B C2B N7B 118.2(6) . . ?
N1B C2B C3B 121.7(7) . . ?
N7B C2B C3B 120.1(7) . . ?
C4B C3B C2B 118.0(8) . . ?
C3B C4B C5B 121.2(9) . . ?
C4B C5B C6B 117.1(8) . . ?
N1B C6B C5B 123.6(8) . . ?
N8B N7B C2B 115.8(6) . . ?
N8B N7B C71B 119.6(6) . . ?
C2B N7B C71B 124.5(7) . . ?
C9B N8B N7B 119.9(6) . . ?
C9B N8B Tb1 118.1(5) . . ?
N7B N8B Tb1 122.0(4) . . ?
N8B C9B C10B 116.4(6) . . ?
N14B C10B N11B 111.2(6) . . ?
N14B C10B C9B 122.8(6) . . ?
N11B C10B C9B 126.0(6) . . ?
C10B N11B C12B 106.8(6) . . ?
C10B N11B C11B 126.3(7) . . ?
C12B N11B C11B 126.8(7) . . ?
C13B C12B N11B 106.4(7) . . ?
C12B C13B N14B 110.5(7) . . ?
C10B N14B C13B 105.1(6) . . ?
C10B N14B Tb1 116.7(5) . . ?
C13B N14B Tb1 137.1(5) . . ?
O11C S1C O12C 114.6(8) . . ?
O11C S1C O13C 114.7(6) . . ?
O12C S1C O13C 114.1(5) . . ?
O11C S1C C1C 103.8(9) . . ?
O12C S1C C1C 101.4(8) . . ?
O13C S1C C1C 106.3(5) . . ?
S1C O13C Tb1 162.1(3) . . ?
F12C C1C F13C 108.4(13) . . ?
F12C C1C F11C 96.3(13) . . ?
F13C C1C F11C 108.7(14) . . ?
F12C C1C S1C 113.9(12) . . ?
F13C C1C S1C 116.5(10) . . ?
F11C C1C S1C 111.0(11) . . ?
C2D N1D Tb1 165.6(8) . . ?
N1D C2D C3D 179.2(16) . . ?
O12E S1E O11E 122.6(6) . . ?
O12E S1E O13E 96.4(7) . . ?
O11E S1E O13E 103.1(5) . . ?
O12E S1E C1E 123.6(6) . . ?
O11E S1E C1E 109.1(5) . . ?
O13E S1E C1E 92.2(6) . . ?
S1E O11E Tb1 155.5(4) . . ?
F13E C1E F11E 119.3(12) . . ?
F13E C1E F12E 124.8(12) . . ?
F11E C1E F12E 105.6(11) . . ?
F13E C1E S1E 94.3(8) . . ?
F11E C1E S1E 104.5(8) . . ?
F12E C1E S1E 104.4(8) . . ?
O13F S1F O12F 115.9(5) . . ?
O13F S1F O11F 115.2(5) . . ?
O12F S1F O11F 113.2(5) . . ?
O13F S1F C1F 103.2(5) . . ?
O12F S1F C1F 104.3(6) . . ?
O11F S1F C1F 102.8(5) . . ?
F12F C1F F13F 109.7(13) . . ?
F12F C1F F11F 104.8(13) . . ?
F13F C1F F11F 105.9(11) . . ?
F12F C1F S1F 112.4(10) . . ?
F13F C1F S1F 112.3(9) . . ?
F11F C1F S1F 111.3(10) . . ?

loop_
_geom_bond_atom_site_label_1
_geom_bond_atom_site_label_2
_geom_bond_distance
_geom_bond_site_symmetry_2
_geom_bond_publ_flag
Tb1 O13C 2.365(5) . ?
Tb1 O11E 2.367(5) . ?
Tb1 N14B 2.469(6) . ?
Tb1 N14A 2.481(6) . ?
Tb1 N1B 2.544(7) . ?
Tb1 N1D 2.572(7) . ?
Tb1 N1A 2.576(6) . ?
Tb1 N8A 2.576(5) . ?
Tb1 N8B 2.580(6) . ?
N1A C2A 1.308(9) . ?
N1A C6A 1.350(10) . ?
C2A C3A 1.409(11) . ?
C2A N7A 1.414(9) . ?
C3A C4A 1.344(15) . ?
C4A C5A 1.402(16) . ?
C5A C6A 1.349(13) . ?
N7A N8A 1.365(8) . ?
N7A C71A 1.443(10) . ?
N8A C9A 1.306(9) . ?
C9A C10A 1.423(11) . ?
C10A N14A 1.322(10) . ?
C10A N11A 1.355(9) . ?
N11A C12A 1.372(12) . ?
N11A C11A 1.462(11) . ?
C12A C13A 1.349(13) . ?
C13A N14A 1.381(10) . ?
N1B C2B 1.333(9) . ?
N1B C6B 1.343(10) . ?
C2B N7B 1.380(10) . ?
C2B C3B 1.416(11) . ?
C3B C4B 1.366(13) . ?
C4B C5B 1.371(14) . ?
C5B C6B 1.388(12) . ?
N7B N8B 1.349(8) . ?
N7B C71B 1.468(10) . ?
N8B C9B 1.282(9) . ?
C9B C10B 1.425(10) . ?
C10B N14B 1.326(9) . ?
C10B N11B 1.362(9) . ?
N11B C12B 1.376(10) . ?
N11B C11B 1.449(9) . ?
C12B C13B 1.348(11) . ?
C13B N14B 1.381(10) . ?
S1C O11C 1.347(11) . ?
S1C O12C 1.432(10) . ?
S1C O13C 1.442(5) . ?
S1C C1C 1.732(12) . ?
C1C F12C 1.26(2) . ?
C1C F13C 1.284(13) . ?
C1C F11C 1.316(19) . ?
N1D C2D 1.117(12) . ?
C2D C3D 1.461(16) . ?
S1E O12E 1.360(7) . ?
S1E O11E 1.415(5) . ?
S1E O13E 1.608(8) . ?
S1E C1E 1.774(8) . ?
C1E F13E 1.322(9) . ?
C1E F11E 1.337(9) . ?
C1E F12E 1.358(9) . ?
S1F O13F 1.424(7) . ?
S1F O12F 1.427(7) . ?
S1F O11F 1.433(6) . ?
S1F C1F 1.817(14) . ?
C1F F12F 1.277(14) . ?
C1F F13F 1.301(16) . ?
C1F F11F 1.331(15) . ?

loop_
_geom_hbond_atom_site_label_D
_geom_hbond_atom_site_label_H
_geom_hbond_atom_site_label_A
_geom_hbond_distance_DH
_geom_hbond_distance_HA
_geom_hbond_distance_DA
_geom_hbond_angle_DHA
_geom_hbond_site_symmetry_A
C3A H3A O12C 0.93 2.58 3.504(13) 171.7 4_565
C6A H6A O13C 0.93 2.46 3.122(10) 128.1 .
C71A H71B O12C 0.96 2.52 3.396(14) 152.1 4_565
C9A H9A O12F 0.93 2.42 3.148(10) 134.8 1_554
C12A H12A F12F 0.93 2.51 3.349(14) 149.7 3_656
C13A H13A O11F 0.93 2.44 3.268(10) 148.8 3_656
C6B H6B O11E 0.93 2.55 3.135(10) 121.4 .
C9B H9B O13F 0.93 2.52 3.410(10) 159.3 4_565
C11B H11D O13F 0.96 2.49 3.405(14) 159.6 4_565
C11B H11E O11F 0.96 2.35 3.253(11) 156.4 3_666

loop_
_geom_torsion_atom_site_label_1
_geom_torsion_atom_site_label_2
_geom_torsion_atom_site_label_3
_geom_torsion_atom_site_label_4
_geom_torsion
_geom_torsion_site_symmetry_1
_geom_torsion_site_symmetry_2
_geom_torsion_site_symmetry_3
_geom_torsion_site_symmetry_4
_geom_torsion_publ_flag
C6A N1A C2A C3A 1.2(12) . . . . ?
Tb1 N1A C2A C3A -173.8(7) . . . . ?
C6A N1A C2A N7A -177.3(7) . . . . ?
Tb1 N1A C2A N7A 7.7(9) . . . . ?
N1A C2A C3A C4A 2.4(17) . . . . ?
N7A C2A C3A C4A -179.1(11) . . . . ?
C2A C3A C4A C5A -2(2) . . . . ?
C3A C4A C5A C6A -1(2) . . . . ?
C4A C5A C6A N1A 5(2) . . . . ?
C2A N1A C6A C5A -5.3(14) . . . . ?
Tb1 N1A C6A C5A 169.9(9) . . . . ?
N1A C2A N7A N8A 2.6(10) . . . . ?
C3A C2A N7A N8A -176.0(8) . . . . ?
N1A C2A N7A C71A -171.2(8) . . . . ?
C3A C2A N7A C71A 10.2(13) . . . . ?
C2A N7A N8A C9A 177.9(7) . . . . ?
C71A N7A N8A C9A -8.1(11) . . . . ?
C2A N7A N8A Tb1 -11.8(8) . . . . ?
C71A N7A N8A Tb1 162.1(7) . . . . ?
N7A N8A C9A C10A 176.8(7) . . . . ?
Tb1 N8A C9A C10A 6.1(9) . . . . ?
N8A C9A C10A N14A -0.1(12) . . . . ?
N8A C9A C10A N11A -178.3(7) . . . . ?
N14A C10A N11A C12A -1.0(10) . . . . ?
C9A C10A N11A C12A 177.4(8) . . . . ?
N14A C10A N11A C11A -177.7(9) . . . . ?
C9A C10A N11A C11A 0.8(14) . . . . ?
C10A N11A C12A C13A 1.4(10) . . . . ?
C11A N11A C12A C13A 178.1(9) . . . . ?
N11A C12A C13A N14A -1.3(11) . . . . ?
N11A C10A N14A C13A 0.2(9) . . . . ?
C9A C10A N14A C13A -178.2(8) . . . . ?
N11A C10A N14A Tb1 172.3(5) . . . . ?
C9A C10A N14A Tb1 -6.1(10) . . . . ?
C12A C13A N14A C10A 0.7(10) . . . . ?
C12A C13A N14A Tb1 -168.8(7) . . . . ?
C6B N1B C2B N7B -177.6(8) . . . . ?
Tb1 N1B C2B N7B 6.5(10) . . . . ?
C6B N1B C2B C3B 1.4(12) . . . . ?
Tb1 N1B C2B C3B -174.4(6) . . . . ?
N1B C2B C3B C4B 0.4(14) . . . . ?
N7B C2B C3B C4B 179.4(9) . . . . ?
C2B C3B C4B C5B -3.2(16) . . . . ?
C3B C4B C5B C6B 4.0(16) . . . . ?
C2B N1B C6B C5B -0.5(13) . . . . ?
Tb1 N1B C6B C5B 175.5(7) . . . . ?
C4B C5B C6B N1B -2.2(14) . . . . ?
N1B C2B N7B N8B -7.3(11) . . . . ?
C3B C2B N7B N8B 173.7(8) . . . . ?
N1B C2B N7B C71B 177.0(9) . . . . ?
C3B C2B N7B C71B -2.0(13) . . . . ?
C2B N7B N8B C9B -173.8(7) . . . . ?
C71B N7B N8B C9B 2.2(12) . . . . ?
C2B N7B N8B Tb1 4.9(9) . . . . ?
C71B N7B N8B Tb1 -179.2(7) . . . . ?
N7B N8B C9B C10B 179.5(7) . . . . ?
Tb1 N8B C9B C10B 0.8(9) . . . . ?
N8B C9B C10B N14B 7.2(11) . . . . ?
N8B C9B C10B N11B -174.3(7) . . . . ?
N14B C10B N11B C12B 1.1(8) . . . . ?
C9B C10B N11B C12B -177.6(7) . . . . ?
N14B C10B N11B C11B -176.0(8) . . . . ?
C9B C10B N11B C11B 5.3(12) . . . . ?
C10B N11B C12B C13B -1.0(9) . . . . ?
C11B N11B C12B C13B 176.1(8) . . . . ?
N11B C12B C13B N14B 0.6(10) . . . . ?
N11B C10B N14B C13B -0.7(8) . . . . ?
C9B C10B N14B C13B 178.0(7) . . . . ?
N11B C10B N14B Tb1 169.8(4) . . . . ?
C9B C10B N14B Tb1 -11.5(9) . . . . ?
C12B C13B N14B C10B 0.1(9) . . . . ?
C12B C13B N14B Tb1 -167.5(6) . . . . ?
O11C S1C O13C Tb1 -109.2(14) . . . . ?
O12C S1C O13C Tb1 25.9(15) . . . . ?
C1C S1C O13C Tb1 136.8(14) . . . . ?
O11C S1C C1C F12C -173.0(13) . . . . ?
O12C S1C C1C F12C 67.8(13) . . . . ?
O13C S1C C1C F12C -51.7(14) . . . . ?
O11C S1C C1C F13C 59.6(17) . . . . ?
O12C S1C C1C F13C -59.5(17) . . . . ?
O13C S1C C1C F13C -179.1(14) . . . . ?
O11C S1C C1C F11C -65.6(14) . . . . ?
O12C S1C C1C F11C 175.2(13) . . . . ?
O13C S1C C1C F11C 55.7(14) . . . . ?
O12E S1E O11E Tb1 5.7(15) . . . . ?
O13E S1E O11E Tb1 -100.8(11) . . . . ?
C1E S1E O11E Tb1 162.2(9) . . . . ?
O12E S1E C1E F13E 79.7(12) . . . . ?
O11E S1E C1E F13E -76.5(9) . . . . ?
O13E S1E C1E F13E 178.8(9) . . . . ?
O12E S1E C1E F11E -42.1(13) . . . . ?
O11E S1E C1E F11E 161.7(9) . . . . ?
O13E S1E C1E F11E 57.1(10) . . . . ?
O12E S1E C1E F12E -152.7(10) . . . . ?
O11E S1E C1E F12E 51.1(10) . . . . ?
O13E S1E C1E F12E -53.6(9) . . . . ?
O13F S1F C1F F12F 179.9(12) . . . . ?
O12F S1F C1F F12F -58.6(13) . . . . ?
O11F S1F C1F F12F 59.8(13) . . . . ?
O13F S1F C1F F13F 55.6(10) . . . . ?
O12F S1F C1F F13F 177.1(9) . . . . ?
O11F S1F C1F F13F -64.6(10) . . . . ?
O13F S1F C1F F11F -62.9(10) . . . . ?
O12F S1F C1F F11F 58.6(10) . . . . ?
O11F S1F C1F F11F 177.0(9) . . . . ?
